data_4300114
loop_
_publ_author_name
'Xiaobing Xie'
'Timothy Hughbanks'

_publ_section_title
;
Reduced Zirconium Halide Clusters in Aqueous Solution
;
_journal_name_full 'Inorganic Chemistry'
_journal_page_first 555
_journal_page_last 561
_journal_paper_doi 10.1021/ic9908423
_journal_volume 39
_journal_year 2000
_chemical_formula_sum 'B Br6 Cl12 H38 O17 Zr6'
_chemical_formula_weight 1773.29
_space_group_IT_number 136
_symmetry_cell_setting tetragonal
_symmetry_space_group_name_Hall '-P 4n 2n'
_symmetry_space_group_name_H-M 'P 42/m n m'
_atom_sites_solution_hydrogens geom
_atom_sites_solution_primary direct
_atom_sites_solution_secondary difmap
_audit_creation_method SHELXL
_cell_angle_alpha 90.00
_cell_angle_beta 90.00
_cell_angle_gamma 90.00
_cell_formula_units_Z 2
_cell_length_a 11.7288(6)
_cell_length_b 11.7288(6)
_cell_length_c 15.9307(12)
_cell_measurement_temperature 213(2)
_cell_volume 2191.5(2)
_computing_structure_refinement 'SHELXL-93 (Sheldrick, 1993)'
_computing_structure_solution 'SHELXS-86 (Sheldrick, 1990)'
_diffrn_ambient_temperature 213(2)
_diffrn_radiation_monochromator graphite
_diffrn_radiation_source 'fine-focus sealed tube'
_diffrn_radiation_type MoK\a
_diffrn_radiation_wavelength 0.71073
_diffrn_reflns_av_R_equivalents 0.0824
_diffrn_reflns_av_sigmaI/netI 0.0558
_diffrn_reflns_limit_h_max 14
_diffrn_reflns_limit_h_min -14
_diffrn_reflns_limit_k_max 14
_diffrn_reflns_limit_k_min -14
_diffrn_reflns_limit_l_max 19
_diffrn_reflns_limit_l_min -8
_diffrn_reflns_number 12240
_diffrn_reflns_theta_max 26.41
_diffrn_reflns_theta_min 2.16
_exptl_absorpt_coefficient_mu 7.624
_exptl_absorpt_correction_T_max 0.773
_exptl_absorpt_correction_T_min 0.994
_exptl_absorpt_correction_type Multiscan
_exptl_crystal_colour Black
_exptl_crystal_density_diffrn 2.687
_exptl_crystal_description Block
_exptl_crystal_F_000 1666
_exptl_crystal_size_max 0.15
_exptl_crystal_size_mid 0.15
_exptl_crystal_size_min 0.10
_refine_diff_density_max 0.656
_refine_diff_density_min -0.538
_refine_diff_density_rms 0.121
_refine_ls_extinction_coef 0.00052(9)
_refine_ls_extinction_expression Fc^*^=kFc[1+0.001xFc^2^\l^3^/sin(2\q)]^-1/4^
_refine_ls_extinction_method SHELXL
_refine_ls_goodness_of_fit_all 0.943
_refine_ls_goodness_of_fit_obs 1.101
_refine_ls_matrix_type full
_refine_ls_number_parameters 67
_refine_ls_number_reflns 1257
_refine_ls_number_restraints 0
_refine_ls_restrained_S_all 0.943
_refine_ls_restrained_S_obs 1.101
_refine_ls_R_factor_all 0.0509
_refine_ls_R_factor_obs 0.0241
_refine_ls_shift/esd_max -2.102
_refine_ls_shift/esd_mean 0.031
_refine_ls_structure_factor_coef Fsqd
_refine_ls_weighting_details 'w=1/[\s^2^(Fo^2^)+(0.0281P)^2^+0.0000P] where P=(Fo^2^+2Fc^2^)/3'
_refine_ls_weighting_scheme calc
_refine_ls_wR_factor_all 0.0613
_refine_ls_wR_factor_obs 0.0581
_reflns_number_observed 849
_reflns_number_total 1257
_reflns_observed_criterion >2sigma(I)
_cod_depositor_comments
;
The following automatic conversions were performed:

'_refine_ls_weighting_scheme' value 'calc
w=1/[\s^2^(Fo^2^)+(0.0281P)^2^+0.0000P] where P=(Fo^2^+2Fc^2^)/3' was
changed to 'calc'. New tag '_refine_ls_weighting_details' was
created. The value of the new tag was set to
'w=1/[\s^2^(Fo^2^)+(0.0281P)^2^+0.0000P] where P=(Fo^2^+2Fc^2^)/3'.

Automatic conversion script
Id: cif_fix_values 3143 2015-03-26 13:38:13Z robertas 
;
_cod_original_formula_sum 'H38 B Br6 Cl12 O17 Zr6'
_cod_database_code 4300114

loop_
_symmetry_equiv_pos_as_xyz
'x, y, z'
'-x, -y, z'
'-y+1/2, x+1/2, z+1/2'
'y+1/2, -x+1/2, z+1/2'
'-x+1/2, y+1/2, -z+1/2'
'x+1/2, -y+1/2, -z+1/2'
'y, x, -z'
'-y, -x, -z'
'-x, -y, -z'
'x, y, -z'
'y-1/2, -x-1/2, -z-1/2'
'-y-1/2, x-1/2, -z-1/2'
'x-1/2, -y-1/2, z-1/2'
'-x-1/2, y-1/2, z-1/2'
'-y, -x, z'
'y, x, z'

loop_
_atom_site_aniso_label
_atom_site_aniso_U_11
_atom_site_aniso_U_22
_atom_site_aniso_U_33
_atom_site_aniso_U_23
_atom_site_aniso_U_13
_atom_site_aniso_U_12
Zr1 0.0130(3) 0.0130(3) 0.0165(6) 0.000 0.000 0.0011(4)
Zr2 0.0147(2) 0.0147(2) 0.0137(4) -0.0010(2) -0.0010(2) -0.0005(3)
Br1 0.0205(4) 0.0205(4) 0.0348(7) 0.000 0.000 0.0062(4)
Br2 0.0281(3) 0.0281(3) 0.0243(4) -0.0059(3) -0.0059(3) -0.0044(3)
Cl1 0.0169(6) 0.0203(6) 0.0225(7) 0.0015(6) 0.0051(5) 0.0026(5)
Cl2 0.0264(9) 0.0264(9) 0.0146(14) 0.000 0.000 -0.0063(11)
Cl3 0.0196(8) 0.0196(8) 0.0208(14) 0.000 0.000 -0.0057(11)
B 0.011(5) 0.011(5) 0.015(9) 0.000 0.000 0.002(6)
O3 0.021(3) 0.037(3) 0.059(4) 0.000 0.000 0.002(3)
O2 0.043(2) 0.043(2) 0.037(4) -0.003(2) 0.003(2) -0.010(3)
O1 0.076(3) 0.037(2) 0.042(3) 0.001(2) -0.006(3) 0.010(2)
O4 0.109(12) 0.109(12) 0.065(14) 0.000 0.000 0.000

loop_
_atom_site_label
_atom_site_type_symbol
_atom_site_fract_x
_atom_site_fract_y
_atom_site_fract_z
_atom_site_U_iso_or_equiv
_atom_site_thermal_displace_type
_atom_site_occupancy
_atom_site_calc_flag
_atom_site_refinement_flags
_atom_site_disorder_group
Zr1 Zr 0.85864(6) 0.14136(6) 0.0000 0.0141(2) Uani 1 d S .
Zr2 Zr 1.09959(4) 0.09959(4) 0.10265(4) 0.0143(2) Uani 1 d S .
Br1 Br 0.69329(6) 0.30671(6) 0.0000 0.0253(3) Uani 1 d S .
Br2 Br 1.21714(4) 0.21714(4) 0.22767(5) 0.0268(2) Uani 1 d S .
Cl1 Cl 0.73932(10) 0.04383(10) 0.11274(8) 0.0199(3) Uani 1 d . .
Cl2 Cl 1.0000 0.0000 0.22416(15) 0.0225(6) Uani 1 d S .
Cl3 Cl 1.21634(14) 0.21634(14) 0.0000 0.0200(5) Uani 1 d S .
B B 1.0000 0.0000 0.0000 0.012(3) Uani 1 d S .
O3 O 1.4784(4) 0.1005(4) 0.0000 0.0387(14) Uani 1 d S .
O2 O 0.9193(3) 0.0807(3) 0.4176(3) 0.041(2) Uani 1 d S .
O1 O 1.2915(4) -0.0103(3) 0.3464(2) 0.0517(12) Uani 1 d . .
O4 O 1.5000 0.0000 0.2500 0.094(9) Uani 0.57(2) d SP .
H1 H 1.5000 0.0000 0.0000 0.000(20) Uiso 1 d S .

loop_
_atom_type_symbol
_atom_type_description
_atom_type_scat_dispersion_real
_atom_type_scat_dispersion_imag
_atom_type_scat_source
B B 0.0013 0.0007 'International Tables Vol C Tables 4.2.6.8 and 6.1.1.4'
H H 0.0000 0.0000 'International Tables Vol C Tables 4.2.6.8 and 6.1.1.4'
O O 0.0106 0.0060 'International Tables Vol C Tables 4.2.6.8 and 6.1.1.4'
Cl Cl 0.1484 0.1585 'International Tables Vol C Tables 4.2.6.8 and 6.1.1.4'
Br Br -0.2901 2.4595 'International Tables Vol C Tables 4.2.6.8 and 6.1.1.4'
Zr Zr -2.9673 0.5597 'International Tables Vol C Tables 4.2.6.8 and 6.1.1.4'

loop_
_geom_angle_atom_site_label_1
_geom_angle_atom_site_label_2
_geom_angle_atom_site_label_3
_geom_angle
_geom_angle_site_symmetry_1
_geom_angle_site_symmetry_3
_geom_angle_publ_flag
B Zr1 Cl1 94.07(3) . 15_665 ?
B Zr1 Cl1 94.07(3) . 10 ?
Cl1 Zr1 Cl1 171.87(6) 15_665 10 ?
B Zr1 Cl1 94.07(3) . 8_665 ?
Cl1 Zr1 Cl1 89.63(6) 15_665 8_665 ?
Cl1 Zr1 Cl1 89.79(6) 10 8_665 ?
B Zr1 Cl1 94.07(3) . . ?
Cl1 Zr1 Cl1 89.79(6) 15_665 . ?
Cl1 Zr1 Cl1 89.63(6) 10 . ?
Cl1 Zr1 Cl1 171.87(6) 8_665 . ?
B Zr1 Br1 180.0 . . ?
Cl1 Zr1 Br1 85.93(3) 15_665 . ?
Cl1 Zr1 Br1 85.93(3) 10 . ?
Cl1 Zr1 Br1 85.93(3) 8_665 . ?
Cl1 Zr1 Br1 85.93(3) . . ?
B Zr1 Zr2 44.751(14) . 10 ?
Cl1 Zr1 Zr2 92.65(3) 15_665 10 ?
Cl1 Zr1 Zr2 93.12(3) 10 10 ?
Cl1 Zr1 Zr2 49.32(3) 8_665 10 ?
Cl1 Zr1 Zr2 138.82(4) . 10 ?
Br1 Zr1 Zr2 135.249(14) . 10 ?
B Zr1 Zr2 44.751(14) . . ?
Cl1 Zr1 Zr2 49.32(3) 15_665 . ?
Cl1 Zr1 Zr2 138.82(4) 10 . ?
Cl1 Zr1 Zr2 92.65(3) 8_665 . ?
Cl1 Zr1 Zr2 93.12(3) . . ?
Br1 Zr1 Zr2 135.249(14) . . ?
Zr2 Zr1 Zr2 59.38(3) 10 . ?
B Zr1 Zr2 44.751(14) . 9_755 ?
Cl1 Zr1 Zr2 138.82(4) 15_665 9_755 ?
Cl1 Zr1 Zr2 49.32(3) 10 9_755 ?
Cl1 Zr1 Zr2 93.12(3) 8_665 9_755 ?
Cl1 Zr1 Zr2 92.65(3) . 9_755 ?
Br1 Zr1 Zr2 135.249(14) . 9_755 ?
Zr2 Zr1 Zr2 60.04(2) 10 9_755 ?
Zr2 Zr1 Zr2 89.50(3) . 9_755 ?
B Zr1 Zr2 44.751(14) . 2_755 ?
Cl1 Zr1 Zr2 93.12(3) 15_665 2_755 ?
Cl1 Zr1 Zr2 92.65(3) 10 2_755 ?
Cl1 Zr1 Zr2 138.82(4) 8_665 2_755 ?
Cl1 Zr1 Zr2 49.32(3) . 2_755 ?
Br1 Zr1 Zr2 135.249(14) . 2_755 ?
Zr2 Zr1 Zr2 89.50(3) 10 2_755 ?
Zr2 Zr1 Zr2 60.04(2) . 2_755 ?
Zr2 Zr1 Zr2 59.38(3) 9_755 2_755 ?
B Zr2 Cl3 95.11(4) . . ?
B Zr2 Cl1 94.91(3) . 15_665 ?
Cl3 Zr2 Cl1 89.81(3) . 15_665 ?
B Zr2 Cl1 94.91(3) . 2_755 ?
Cl3 Zr2 Cl1 89.81(3) . 2_755 ?
Cl1 Zr2 Cl1 170.16(6) 15_665 2_755 ?
B Zr2 Cl2 94.23(4) . . ?
Cl3 Zr2 Cl2 170.66(6) . . ?
Cl1 Zr2 Cl2 89.39(3) 15_665 . ?
Cl1 Zr2 Cl2 89.39(3) 2_755 . ?
B Zr2 Br2 179.10(3) . . ?
Cl3 Zr2 Br2 85.79(4) . . ?
Cl1 Zr2 Br2 85.08(3) 15_665 . ?
Cl1 Zr2 Br2 85.08(3) 2_755 . ?
Cl2 Zr2 Br2 84.87(4) . . ?
B Zr2 Zr2 45.29(2) . 10 ?
Cl3 Zr2 Zr2 49.82(4) . 10 ?
Cl1 Zr2 Zr2 93.63(3) 15_665 10 ?
Cl1 Zr2 Zr2 93.63(3) 2_755 10 ?
Cl2 Zr2 Zr2 139.52(4) . 10 ?
Br2 Zr2 Zr2 135.61(2) . 10 ?
B Zr2 Zr1 45.249(14) . . ?
Cl3 Zr2 Zr1 93.60(3) . . ?
Cl1 Zr2 Zr1 49.67(3) 15_665 . ?
Cl1 Zr2 Zr1 140.16(4) 2_755 . ?
Cl2 Zr2 Zr1 92.98(3) . . ?
Br2 Zr2 Zr1 134.744(14) . . ?
Zr2 Zr2 Zr1 60.310(13) 10 . ?
B Zr2 Zr1 45.249(14) . 9_755 ?
Cl3 Zr2 Zr1 93.60(3) . 9_755 ?
Cl1 Zr2 Zr1 140.16(4) 15_665 9_755 ?
Cl1 Zr2 Zr1 49.67(3) 2_755 9_755 ?
Cl2 Zr2 Zr1 92.98(3) . 9_755 ?
Br2 Zr2 Zr1 134.744(14) . 9_755 ?
Zr2 Zr2 Zr1 60.310(13) 10 9_755 ?
Zr1 Zr2 Zr1 90.50(3) . 9_755 ?
B Zr2 Zr2 44.71(2) . 2_755 ?
Cl3 Zr2 Zr2 139.82(4) . 2_755 ?
Cl1 Zr2 Zr2 93.31(3) 15_665 2_755 ?
Cl1 Zr2 Zr2 93.31(3) 2_755 2_755 ?
Cl2 Zr2 Zr2 49.52(4) . 2_755 ?
Br2 Zr2 Zr2 134.39(2) . 2_755 ?
Zr2 Zr2 Zr2 90.0 10 2_755 ?
Zr1 Zr2 Zr2 59.978(12) . 2_755 ?
Zr1 Zr2 Zr2 59.978(12) 9_755 2_755 ?
Zr2 Cl1 Zr1 81.02(4) 2_755 . ?
Zr2 Cl2 Zr2 80.95(8) 2_755 . ?
Zr2 Cl3 Zr2 80.36(7) 10 . ?
Zr2 B Zr2 180.0 . 9_755 ?
Zr2 B Zr2 89.42(3) . 10 ?
Zr2 B Zr2 90.58(3) 9_755 10 ?
Zr2 B Zr2 90.58(3) . 2_755 ?
Zr2 B Zr2 89.42(3) 9_755 2_755 ?
Zr2 B Zr2 180.0 10 2_755 ?
Zr2 B Zr1 90.0 . 9_755 ?
Zr2 B Zr1 90.0 9_755 9_755 ?
Zr2 B Zr1 90.0 10 9_755 ?
Zr2 B Zr1 90.0 2_755 9_755 ?
Zr2 B Zr1 90.0 . . ?
Zr2 B Zr1 90.0 9_755 . ?
Zr2 B Zr1 90.0 10 . ?
Zr2 B Zr1 90.0 2_755 . ?
Zr1 B Zr1 180.0 9_755 . ?
O3 O3 O1 116.05(14) 9_855 11_776 ?
O3 O3 O1 116.05(14) 9_855 4_664 ?
O1 O3 O1 125.0(3) 11_776 4_664 ?
O2 O2 O2 90.0 10_556 2_755 ?
O2 O2 O1 113.51(13) 10_556 16_645 ?
O2 O2 O1 114.18(13) 2_755 16_645 ?
O2 O2 O1 113.51(13) 10_556 2_755 ?
O2 O2 O1 114.18(13) 2_755 2_755 ?
O1 O2 O1 110.3(2) 16_645 2_755 ?
O3 O1 O2 91.8(2) 3_635 2_755 ?
O3 O1 O4 94.8(2) 3_635 . ?
O2 O1 O4 163.7(2) 2_755 . ?
O1 O4 O1 106.40(7) 2_855 12_746 ?
O1 O4 O1 106.40(7) 2_855 11_776 ?
O1 O4 O1 115.8(2) 12_746 11_776 ?
O1 O4 O1 115.8(2) 2_855 . ?
O1 O4 O1 106.40(7) 12_746 . ?
O1 O4 O1 106.40(7) 11_776 . ?

loop_
_geom_bond_atom_site_label_1
_geom_bond_atom_site_label_2
_geom_bond_distance
_geom_bond_site_symmetry_2
_geom_bond_publ_flag
Zr1 B 2.3448(9) . ?
Zr1 Cl1 2.5481(12) 15_665 ?
Zr1 Cl1 2.5481(12) 10 ?
Zr1 Cl1 2.5481(12) 8_665 ?
Zr1 Cl1 2.5481(12) . ?
Zr1 Br1 2.7427(13) . ?
Zr1 Zr2 3.3017(8) 10 ?
Zr1 Zr2 3.3017(8) . ?
Zr1 Zr2 3.3017(8) 9_755 ?
Zr1 Zr2 3.3017(8) 2_755 ?
Zr2 B 2.3245(7) . ?
Zr2 Cl3 2.535(2) . ?
Zr2 Cl1 2.5348(11) 15_665 ?
Zr2 Cl1 2.5348(11) 2_755 ?
Zr2 Cl2 2.545(2) . ?
Zr2 Br2 2.7872(10) . ?
Zr2 Zr2 3.2706(14) 10 ?
Zr2 Zr1 3.3017(8) 9_755 ?
Zr2 Zr2 3.3039(13) 2_755 ?
Cl1 Zr2 2.5348(11) 2_755 ?
Cl2 Zr2 2.545(2) 2_755 ?
Cl3 Zr2 2.535(2) 10 ?
B Zr2 2.3245(7) 9_755 ?
B Zr2 2.3245(7) 10 ?
B Zr2 2.3245(7) 2_755 ?
B Zr1 2.3448(9) 9_755 ?
O3 O3 2.411(10) 9_855 ?
O3 O1 2.759(5) 11_776 ?
O3 O1 2.759(5) 4_664 ?
O2 O2 2.626(11) 10_556 ?
O2 O2 2.676(11) 2_755 ?
O2 O1 2.842(5) 16_645 ?
O2 O1 2.842(5) 2_755 ?
O1 O3 2.759(5) 3_635 ?
O1 O2 2.842(5) 2_755 ?
O1 O4 2.891(4) . ?
O4 O1 2.891(4) 2_855 ?
O4 O1 2.891(4) 12_746 ?
O4 O1 2.891(4) 11_776 ?
